data_9011518
loop_
_publ_author_name
'Krivovichev, S. V.'
'Shuvalov, R. R.'
'Semenova, T. F.'
'Filatov, S. K.'

_publ_section_title
;
 Crystal chemistry of inorganic compounds based on chains of oxocentered
 tetrahedra. III. Crystal structure of georgbokiite, Cu5O2(SeO3)2Cl2
;
_journal_name_full 'Zeitschrift fur Kristallographie'
_journal_page_first 135
_journal_page_last 138
_journal_volume 214
_journal_year 1999
_chemical_compound_source 'Tolbachik volcano, Kamchatka, Russia'
_chemical_formula_sum 'Cl2 Cu5 O8 Se2'
_chemical_name_mineral Georgbokiite
_space_group_IT_number 14
_symmetry_space_group_name_Hall '-P 2ybc'
_symmetry_space_group_name_H-M 'P 1 21/c 1'
_cell_angle_alpha 90
_cell_angle_beta 95.75
_cell_angle_gamma 90
_cell_length_a 6.030
_cell_length_b 13.744
_cell_length_c 5.562
_cell_formula_units_Z 2
_cell_volume 458.639
_database_code_amcsd 0011082
_exptl_crystal_density_diffrn 4.885
_cod_original_formula_sum 'Cu5 Se2 O8 Cl2'
_cod_database_code 9011518

loop_
_space_group_symop_operation_xyz
x,y,z
x,1/2-y,1/2+z
-x,1/2+y,1/2-z
-x,-y,-z

loop_
_atom_site_aniso_label
_atom_site_aniso_U_11
_atom_site_aniso_U_22
_atom_site_aniso_U_33
_atom_site_aniso_U_12
_atom_site_aniso_U_13
_atom_site_aniso_U_23
Cu1 0.02000 0.01710 0.01670 0.00200 0.00540 0.00160
Cu2 0.01550 0.02060 0.01300 0.00300 0.00280 0.00250
Cu3 0.01260 0.01910 0.01640 0.00050 0.00170 -0.00260
Se 0.01340 0.01740 0.01430 0.00090 0.00240 0.00030
O1 0.01500 0.02000 0.01500 -0.00200 0.00300 0.00000
O2 0.01200 0.02600 0.01800 0.00200 0.00200 0.00300
O3 0.01700 0.01700 0.01700 -0.00200 0.00100 -0.00300
O4 0.02100 0.01900 0.01600 -0.00300 0.00400 0.00300
Cl 0.02080 0.02390 0.01870 0.00270 0.00530 0.00250

loop_
_atom_site_label
_atom_site_fract_x
_atom_site_fract_y
_atom_site_fract_z
_atom_site_U_iso_or_equiv
Cu1 0.43040 0.18954 0.55520 0.01770
Cu2 0.50000 0.00000 0.00000 0.01630
Cu3 0.25930 0.99640 0.48680 0.01600
Se 0.06200 0.13521 0.89990 0.01490
O1 0.50300 0.06180 0.68050 0.01650
O2 0.22340 0.05960 0.07670 0.01860
O3 0.02700 0.07280 0.63300 0.01730
O4 0.24690 0.22160 0.81630 0.01890
Cl 0.67120 0.17500 0.26570 0.02090

loop_
_cod_related_entry_id
_cod_related_entry_database
_cod_related_entry_code
1 AMCSD 0011082
